data_4069609
loop_
_publ_author_name
'Yuki, Masahiro'
'Midorikawa, Tatsuya'
'Miyake, Yoshihiro'
'Nishibayashi, Yoshiaki'

_publ_section_title
;
 Synthesis and Protonolysis of Tungsten&#x2212; and
 Molybdenum&#x2212;Dinitrogen Complexes Bearing Ruthenocenyldiphosphines
;
_journal_issue 16
_journal_name_full Organometallics
_journal_page_first 4741
_journal_paper_doi 10.1021/om900298g
_journal_volume 28
_journal_year 2009
_chemical_formula_moiety 'C44 H54 Fe N4 P4 W '
_chemical_formula_sum 'C44 H54 Fe N4 P4 W'
_chemical_formula_weight 1002.53
_space_group_IT_number 14
_symmetry_cell_setting monoclinic
_symmetry_Int_Tables_number 14
_symmetry_space_group_name_Hall '-P 2yn'
_symmetry_space_group_name_H-M 'P 1 21/n 1'
_cell_angle_alpha 90.0000
_cell_angle_beta 100.294(3)
_cell_angle_gamma 90.0000
_cell_formula_units_Z 4
_cell_length_a 10.4831(7)
_cell_length_b 19.6478(10)
_cell_length_c 20.8399(10)
_cell_measurement_reflns_used 26094
_cell_measurement_temperature 173.1
_cell_measurement_theta_max 27.4
_cell_measurement_theta_min 1.4
_cell_volume 4223.3(4)
_computing_cell_refinement PROCESS-AUTO
_computing_data_collection PROCESS-AUTO
_computing_data_reduction CrystalStructure
_computing_publication_material 'CrystalStructure 3.8'
_computing_structure_refinement CRYSTALS
_computing_structure_solution SIR97
_diffrn_detector_area_resol_mean 10.00
_diffrn_measured_fraction_theta_full 0.993
_diffrn_measured_fraction_theta_max 0.993
_diffrn_measurement_device_type 'Rigaku RAXIS-RAPID'
_diffrn_measurement_method \w
_diffrn_radiation_type 'Mo K\a'
_diffrn_radiation_wavelength 0.71069
_diffrn_reflns_av_R_equivalents 0.164
_diffrn_reflns_limit_h_max 13
_diffrn_reflns_limit_h_min -13
_diffrn_reflns_limit_k_max 25
_diffrn_reflns_limit_k_min -25
_diffrn_reflns_limit_l_max 26
_diffrn_reflns_limit_l_min -26
_diffrn_reflns_number 34366
_diffrn_reflns_theta_full 27.41
_diffrn_reflns_theta_max 27.41
_exptl_absorpt_coefficient_mu 3.256
_exptl_absorpt_correction_T_max 0.850
_exptl_absorpt_correction_T_min 0.503
_exptl_absorpt_correction_type multi-scan
_exptl_absorpt_process_details
;
    Higashi, T. (1995). Program for Absorption Correction.
    Rigaku Corporation, Tokyo, Japan.
;
_exptl_crystal_colour orange
_exptl_crystal_density_diffrn 1.577
_exptl_crystal_density_method 'not measured'
_exptl_crystal_description platelet
_exptl_crystal_F_000 2024.00
_exptl_crystal_size_max 0.13
_exptl_crystal_size_mid 0.08
_exptl_crystal_size_min 0.05
_refine_diff_density_max 3.02
_refine_diff_density_min -2.80
_refine_ls_extinction_method none
_refine_ls_goodness_of_fit_ref 1.037
_refine_ls_hydrogen_treatment refall
_refine_ls_number_parameters 541
_refine_ls_number_reflns 9540
_refine_ls_R_factor_gt 0.0548
_refine_ls_shift/su_max 0.0000
_refine_ls_structure_factor_coef Fsqd
_refine_ls_weighting_details 'w = 1/[0.6500\s(Fo^2^)]/(4Fo^2^)'
_refine_ls_weighting_scheme calc
_refine_ls_wR_factor_ref 0.0671
_reflns_number_gt 4836
_reflns_number_total 9549
_reflns_threshold_expression F^2^>2.0\s(F^2^)
_cod_data_source_file om900298g_si_001.cif
_cod_data_source_block '_WFe'
_cod_original_formula_sum 'C44 H54 Fe N4 P4 W '
_cod_database_code 4069609

loop_
_symmetry_equiv_pos_site_id
_symmetry_equiv_pos_as_xyz
1 +X,+Y,+Z
2 1/2-X,1/2+Y,1/2-Z
3 -X,-Y,-Z
4 1/2+X,1/2-Y,1/2+Z

loop_
_atom_site_label
_atom_site_type_symbol
_atom_site_fract_x
_atom_site_fract_y
_atom_site_fract_z
_atom_site_U_iso_or_equiv
_atom_site_adp_type
_atom_site_occupancy
_atom_site_symmetry_multiplicity
_atom_site_calc_flag
_atom_site_refinement_flags
W(1) W 0.32055(4) 0.27932(2) 0.39020(2) 0.01668(7) Uani 1.00 1 d .
Fe(1) Fe 0.24774(12) 0.24139(5) 0.59665(5) 0.0230(3) Uani 1.00 1 d .
P(1) P 0.3571(2) 0.17651(10) 0.46215(9) 0.0209(6) Uani 1.00 1 d .
P(2) P 0.2241(2) 0.35290(10) 0.46742(9) 0.0192(5) Uani 1.00 1 d .
P(3) P 0.2497(2) 0.36290(10) 0.30254(9) 0.0211(5) Uani 1.00 1 d .
P(4) P 0.4557(2) 0.23057(11) 0.31649(9) 0.0234(6) Uani 1.00 1 d .
N(1) N 0.1579(6) 0.2348(3) 0.3519(2) 0.027(2) Uani 1.00 1 d .
N(2) N 0.0631(7) 0.2096(3) 0.3294(3) 0.035(2) Uani 1.00 1 d .
N(3) N 0.4823(6) 0.3221(3) 0.4304(2) 0.022(2) Uani 1.00 1 d .
N(4) N 0.5762(7) 0.3472(3) 0.4527(3) 0.030(2) Uani 1.00 1 d .
C(1) C 0.2748(7) 0.1681(3) 0.5327(3) 0.020(2) Uani 1.00 1 d .
C(2) C 0.3170(8) 0.1458(3) 0.5967(3) 0.027(2) Uani 1.00 1 d .
C(3) C 0.2154(9) 0.1473(3) 0.6309(4) 0.032(2) Uani 1.00 1 d .
C(4) C 0.1067(9) 0.1686(3) 0.5892(4) 0.033(2) Uani 1.00 1 d .
C(5) C 0.1433(7) 0.1802(3) 0.5289(3) 0.023(2) Uani 1.00 1 d .
C(6) C 0.2912(8) 0.0996(3) 0.4186(3) 0.028(2) Uani 1.00 1 d .
C(7) C 0.2975(9) 0.0334(3) 0.4554(4) 0.056(3) Uani 1.00 1 d .
C(8) C 0.5132(8) 0.1424(3) 0.4969(3) 0.036(2) Uani 1.00 1 d .
C(9) C 0.6126(8) 0.1897(4) 0.5361(3) 0.046(3) Uani 1.00 1 d .
C(10) C 0.2578(7) 0.3340(3) 0.5539(3) 0.019(2) Uani 1.00 1 d .
C(11) C 0.1748(9) 0.3376(3) 0.6011(3) 0.026(2) Uani 1.00 1 d .
C(12) C 0.2440(8) 0.3187(3) 0.6617(3) 0.028(2) Uani 1.00 1 d .
C(13) C 0.3712(8) 0.3042(3) 0.6553(3) 0.031(2) Uani 1.00 1 d .
C(14) C 0.3769(7) 0.3148(3) 0.5887(3) 0.019(2) Uani 1.00 1 d .
C(15) C 0.0546(7) 0.3759(3) 0.4586(3) 0.026(2) Uani 1.00 1 d .
C(16) C -0.0478(8) 0.3199(3) 0.4479(3) 0.037(2) Uani 1.00 1 d .
C(17) C 0.2983(7) 0.4382(3) 0.4738(3) 0.024(2) Uani 1.00 1 d .
C(18) C 0.2379(8) 0.4935(3) 0.5127(3) 0.039(3) Uani 1.00 1 d .
C(19) C 0.1924(8) 0.3272(3) 0.2227(3) 0.040(2) Uani 1.00 1 d .
C(20) C 0.1069(7) 0.4172(3) 0.3058(3) 0.020(2) Uani 1.00 1 d .
C(21) C -0.0165(8) 0.3888(3) 0.2939(3) 0.029(2) Uani 1.00 1 d .
C(22) C -0.1254(7) 0.4293(4) 0.3012(3) 0.029(2) Uani 1.00 1 d .
C(23) C -0.1101(9) 0.4956(4) 0.3180(3) 0.035(2) Uani 1.00 1 d .
C(24) C 0.0089(8) 0.5249(4) 0.3285(3) 0.028(2) Uani 1.00 1 d .
C(25) C 0.1179(7) 0.4866(3) 0.3233(3) 0.023(2) Uani 1.00 1 d .
C(26) C 0.3614(7) 0.4283(3) 0.2804(3) 0.025(2) Uani 1.00 1 d .
C(27) C 0.4525(8) 0.4550(3) 0.3292(3) 0.027(2) Uani 1.00 1 d .
C(28) C 0.5426(8) 0.5026(4) 0.3141(4) 0.033(2) Uani 1.00 1 d .
C(29) C 0.5375(9) 0.5226(4) 0.2501(4) 0.049(3) Uani 1.00 1 d .
C(30) C 0.4457(9) 0.4972(5) 0.2017(4) 0.052(3) Uani 1.00 1 d .
C(31) C 0.3581(8) 0.4509(4) 0.2173(4) 0.043(3) Uani 1.00 1 d .
C(32) C 0.5645(7) 0.2939(3) 0.2906(3) 0.035(2) Uani 1.00 1 d .
C(33) C 0.3789(8) 0.1967(3) 0.2388(3) 0.023(2) Uani 1.00 1 d .
C(34) C 0.4171(7) 0.2135(4) 0.1788(3) 0.031(2) Uani 1.00 1 d .
C(35) C 0.3483(8) 0.1932(4) 0.1219(3) 0.033(2) Uani 1.00 1 d .
C(36) C 0.2373(8) 0.1512(4) 0.1183(3) 0.036(2) Uani 1.00 1 d .
C(37) C 0.2021(8) 0.1327(3) 0.1781(3) 0.034(2) Uani 1.00 1 d .
C(38) C 0.2738(8) 0.1552(3) 0.2361(3) 0.031(2) Uani 1.00 1 d .
C(39) C 0.5748(8) 0.1636(3) 0.3411(3) 0.023(2) Uani 1.00 1 d .
C(40) C 0.5540(9) 0.0957(4) 0.3267(3) 0.032(2) Uani 1.00 1 d .
C(41) C 0.6376(11) 0.0454(4) 0.3479(4) 0.050(3) Uani 1.00 1 d .
C(42) C 0.7564(11) 0.0601(5) 0.3849(4) 0.055(3) Uani 1.00 1 d .
C(43) C 0.7861(9) 0.1275(5) 0.4003(4) 0.057(3) Uani 1.00 1 d .
C(44) C 0.6955(9) 0.1799(4) 0.3778(3) 0.043(3) Uani 1.00 1 d .
H(1) H 0.4056 0.1326 0.6143 0.032 Uiso 1.00 1 c R
H(2) H 0.2193 0.1355 0.6764 0.040 Uiso 1.00 1 c R
H(3) H 0.0202 0.1733 0.5992 0.042 Uiso 1.00 1 c R
H(4) H 0.0852 0.1957 0.4902 0.028 Uiso 1.00 1 c R
H(5) H 0.2002 0.1088 0.4023 0.034 Uiso 1.00 1 c R
H(6) H 0.3358 0.0929 0.3821 0.034 Uiso 1.00 1 c R
H(7) H 0.2209 0.0285 0.4752 0.064 Uiso 1.00 1 c R
H(8) H 0.3026 -0.0044 0.4261 0.064 Uiso 1.00 1 c R
H(9) H 0.3741 0.0338 0.4893 0.064 Uiso 1.00 1 c R
H(10) H 0.4999 0.1053 0.5257 0.045 Uiso 1.00 1 c R
H(11) H 0.5524 0.1249 0.4615 0.045 Uiso 1.00 1 c R
H(12) H 0.6026 0.1888 0.5815 0.057 Uiso 1.00 1 c R
H(13) H 0.7004 0.1765 0.5329 0.056 Uiso 1.00 1 c R
H(14) H 0.5957 0.2353 0.5188 0.057 Uiso 1.00 1 c R
H(15) H 0.0841 0.3505 0.5919 0.031 Uiso 1.00 1 c R
H(16) H 0.2096 0.3158 0.7019 0.034 Uiso 1.00 1 c R
H(17) H 0.4416 0.2908 0.6898 0.035 Uiso 1.00 1 c R
H(18) H 0.4536 0.3086 0.5693 0.023 Uiso 1.00 1 c R
H(19) H 0.0424 0.4003 0.4975 0.031 Uiso 1.00 1 c R
H(20) H 0.0365 0.4061 0.4212 0.031 Uiso 1.00 1 c R
H(21) H -0.1272 0.3365 0.4214 0.046 Uiso 1.00 1 c R
H(22) H -0.0655 0.3044 0.4896 0.046 Uiso 1.00 1 c R
H(23) H -0.0140 0.2823 0.4258 0.046 Uiso 1.00 1 c R
H(24) H 0.3875 0.4329 0.4957 0.029 Uiso 1.00 1 c R
H(25) H 0.2968 0.4554 0.4300 0.029 Uiso 1.00 1 c R
H(26) H 0.1458 0.4842 0.5077 0.049 Uiso 1.00 1 c R
H(27) H 0.2507 0.5384 0.4955 0.049 Uiso 1.00 1 c R
H(28) H 0.2768 0.4918 0.5585 0.049 Uiso 1.00 1 c R
H(29) H 0.0996 0.3199 0.2178 0.047 Uiso 1.00 1 c R
H(30) H 0.2100 0.3584 0.1893 0.048 Uiso 1.00 1 c R
H(31) H 0.2351 0.2841 0.2183 0.048 Uiso 1.00 1 c R
H(32) H -0.0266 0.3413 0.2815 0.034 Uiso 1.00 1 c R
H(33) H -0.2107 0.4086 0.2932 0.035 Uiso 1.00 1 c R
H(34) H -0.1854 0.5226 0.3226 0.042 Uiso 1.00 1 c R
H(35) H 0.0190 0.5725 0.3407 0.034 Uiso 1.00 1 c R
H(36) H 0.2030 0.5076 0.3302 0.028 Uiso 1.00 1 c R
H(37) H 0.4569 0.4394 0.3738 0.033 Uiso 1.00 1 c R
H(38) H 0.6062 0.5223 0.3486 0.040 Uiso 1.00 1 c R
H(39) H 0.6006 0.5550 0.2397 0.060 Uiso 1.00 1 c R
H(40) H 0.4417 0.5122 0.1570 0.062 Uiso 1.00 1 c R
H(41) H 0.2919 0.4329 0.1829 0.050 Uiso 1.00 1 c R
H(42) H 0.5812 0.2831 0.2475 0.043 Uiso 1.00 1 c R
H(43) H 0.5258 0.3388 0.2901 0.043 Uiso 1.00 1 c R
H(44) H 0.6455 0.2933 0.3216 0.043 Uiso 1.00 1 c R
H(45) H 0.4943 0.2409 0.1795 0.037 Uiso 1.00 1 c R
H(46) H 0.3727 0.2077 0.0813 0.041 Uiso 1.00 1 c R
H(47) H 0.1899 0.1349 0.0769 0.042 Uiso 1.00 1 c R
H(48) H 0.1254 0.1049 0.1775 0.041 Uiso 1.00 1 c R
H(49) H 0.2485 0.1411 0.2767 0.036 Uiso 1.00 1 c R
H(50) H 0.4713 0.0835 0.3004 0.039 Uiso 1.00 1 c R
H(51) H 0.6180 -0.0019 0.3367 0.060 Uiso 1.00 1 c R
H(52) H 0.8192 0.0249 0.4006 0.068 Uiso 1.00 1 c R
H(53) H 0.8697 0.1389 0.4263 0.068 Uiso 1.00 1 c R
H(54) H 0.7166 0.2270 0.3889 0.053 Uiso 1.00 1 c R

loop_
_atom_site_aniso_label
_atom_site_aniso_U_11
_atom_site_aniso_U_22
_atom_site_aniso_U_33
_atom_site_aniso_U_12
_atom_site_aniso_U_13
_atom_site_aniso_U_23
W(1) 0.01814(17) 0.01691(14) 0.01519(14) -0.0000(2) 0.00348(11) -0.0008(2)
Fe(1) 0.0279(7) 0.0224(6) 0.0192(6) -0.0014(5) 0.0055(5) -0.0004(5)
P(1) 0.0253(14) 0.0187(11) 0.0185(11) 0.0020(10) 0.0037(9) -0.0006(9)
P(2) 0.0203(13) 0.0202(11) 0.0172(10) 0.0014(9) 0.0032(9) 0.0008(9)
P(3) 0.0200(13) 0.0244(11) 0.0186(10) -0.0009(10) 0.0023(9) -0.0000(9)
P(4) 0.0208(12) 0.0297(14) 0.0209(10) 0.0007(11) 0.0069(9) -0.0009(10)
N(1) 0.016(4) 0.040(5) 0.025(3) -0.005(3) 0.004(3) 0.004(3)
N(2) 0.044(5) 0.028(4) 0.039(4) 0.003(4) 0.023(3) -0.005(3)
N(3) 0.013(4) 0.035(4) 0.017(3) -0.006(3) -0.004(3) 0.004(3)
N(4) 0.032(5) 0.031(4) 0.027(4) 0.003(3) 0.002(3) 0.004(3)
C(1) 0.015(5) 0.016(4) 0.027(4) -0.003(3) -0.000(3) 0.004(3)
C(2) 0.034(6) 0.015(4) 0.032(4) 0.004(4) 0.004(4) 0.004(3)
C(3) 0.054(7) 0.021(4) 0.026(5) 0.005(4) 0.018(4) 0.010(4)
C(4) 0.035(6) 0.035(5) 0.035(5) -0.011(4) 0.020(4) 0.004(4)
C(5) 0.026(5) 0.023(4) 0.021(4) -0.007(3) 0.003(3) 0.005(3)
C(6) 0.039(6) 0.016(4) 0.031(4) -0.001(3) 0.008(4) -0.001(3)
C(7) 0.093(9) 0.025(5) 0.043(6) -0.005(5) -0.006(5) 0.016(4)
C(8) 0.045(6) 0.031(5) 0.036(4) -0.014(4) 0.023(4) -0.021(4)
C(9) 0.045(7) 0.050(6) 0.046(5) 0.021(4) 0.015(5) 0.027(4)
C(10) 0.021(5) 0.015(4) 0.020(4) 0.005(3) 0.002(3) 0.001(3)
C(11) 0.029(5) 0.028(4) 0.021(4) 0.013(4) 0.004(4) -0.002(4)
C(12) 0.043(6) 0.026(4) 0.017(4) -0.004(4) 0.010(4) 0.000(3)
C(13) 0.036(6) 0.038(5) 0.014(4) -0.003(4) -0.011(3) 0.007(3)
C(14) 0.015(5) 0.019(4) 0.023(4) 0.003(3) 0.004(3) -0.005(3)
C(15) 0.021(5) 0.035(5) 0.022(4) -0.004(4) -0.000(3) 0.001(3)
C(16) 0.039(6) 0.038(5) 0.037(5) 0.003(4) 0.018(4) -0.002(4)
C(17) 0.022(5) 0.030(4) 0.021(4) 0.001(3) 0.005(3) 0.002(3)
C(18) 0.048(7) 0.031(5) 0.044(5) -0.005(4) 0.019(5) -0.010(4)
C(19) 0.062(7) 0.036(5) 0.021(4) -0.004(4) 0.006(4) -0.004(4)
C(20) 0.019(5) 0.025(4) 0.018(4) -0.006(3) 0.003(3) -0.003(3)
C(21) 0.036(6) 0.024(4) 0.025(4) -0.005(4) 0.005(4) -0.010(3)
C(22) 0.020(5) 0.052(5) 0.015(4) -0.003(4) 0.002(3) 0.007(4)
C(23) 0.031(6) 0.038(5) 0.037(5) 0.008(4) 0.008(4) 0.001(4)
C(24) 0.024(5) 0.033(5) 0.027(4) 0.006(4) 0.010(4) 0.010(3)
C(25) 0.019(5) 0.032(4) 0.018(4) -0.006(4) 0.003(3) -0.004(3)
C(26) 0.024(5) 0.032(4) 0.022(4) -0.003(4) 0.011(4) 0.007(3)
C(27) 0.029(5) 0.027(4) 0.028(4) -0.001(4) 0.013(4) -0.001(3)
C(28) 0.025(5) 0.041(5) 0.035(5) -0.008(4) 0.006(4) 0.005(4)
C(29) 0.026(6) 0.059(6) 0.065(6) -0.004(5) 0.020(5) 0.026(5)
C(30) 0.035(7) 0.090(8) 0.030(5) -0.022(6) 0.005(5) 0.024(5)
C(31) 0.038(6) 0.054(6) 0.032(5) -0.009(5) -0.005(4) 0.019(4)
C(32) 0.030(5) 0.031(5) 0.047(5) -0.002(4) 0.011(4) -0.010(4)
C(33) 0.030(5) 0.020(4) 0.019(4) 0.001(3) 0.007(3) -0.000(3)
C(34) 0.033(5) 0.040(5) 0.018(4) 0.006(5) 0.000(3) 0.006(4)
C(35) 0.038(6) 0.050(5) 0.013(4) 0.010(4) 0.015(4) 0.003(3)
C(36) 0.040(6) 0.045(5) 0.020(4) 0.027(4) -0.005(4) -0.013(4)
C(37) 0.053(7) 0.012(4) 0.039(5) 0.003(4) 0.015(4) -0.002(4)
C(38) 0.045(6) 0.024(4) 0.021(4) 0.005(4) 0.001(4) -0.002(4)
C(39) 0.029(5) 0.023(4) 0.015(4) 0.004(4) 0.001(3) 0.003(3)
C(40) 0.054(7) 0.028(5) 0.016(4) 0.024(4) 0.009(4) -0.001(3)
C(41) 0.078(9) 0.041(6) 0.030(5) 0.021(6) 0.007(5) -0.005(4)
C(42) 0.075(9) 0.044(6) 0.052(7) 0.031(6) 0.027(7) 0.011(5)
C(43) 0.033(7) 0.100(8) 0.038(6) 0.010(6) 0.008(5) 0.016(6)
C(44) 0.055(7) 0.048(6) 0.031(5) 0.007(5) 0.017(5) 0.006(4)

loop_
_atom_type_symbol
_atom_type_description
_atom_type_scat_dispersion_real
_atom_type_scat_dispersion_imag
_atom_type_scat_source
C C 0.003 0.002
;
International Tables for Crystallography
(1992, Vol. C, Tables 4.2.6.8 and 6.1.1.4)
;
H H 0.000 0.000
;
International Tables for Crystallography
(1992, Vol. C, Table 6.1.1.4)
;
N N 0.006 0.003
;
International Tables for Crystallography
(1992, Vol. C, Tables 4.2.6.8 and 6.1.1.4)
;
Fe Fe 0.346 0.844
;
International Tables for Crystallography
(1992, Vol. C, Tables 4.2.6.8 and 6.1.1.4)
;
W W -0.849 6.872
;
International Tables for Crystallography
(1992, Vol. C, Tables 4.2.6.8 and 6.1.1.4)
;
P P 0.102 0.094
;
International Tables for Crystallography
(1992, Vol. C, Tables 4.2.6.8 and 6.1.1.4)
;

loop_
_geom_angle_atom_site_label_1
_geom_angle_atom_site_label_2
_geom_angle_atom_site_label_3
_geom_angle
_geom_angle_publ_flag
P(1) W(1) P(2) 96.72(6) yes
P(1) W(1) P(3) 166.62(6) yes
P(1) W(1) P(4) 90.92(7) yes
P(1) W(1) N(1) 84.99(19) yes
P(1) W(1) N(3) 93.57(18) yes
P(2) W(1) P(3) 89.36(6) yes
P(2) W(1) P(4) 165.45(7) yes
P(2) W(1) N(1) 95.6(2) yes
P(2) W(1) N(3) 83.98(19) yes
P(3) W(1) P(4) 85.86(6) yes
P(3) W(1) N(1) 82.56(18) yes
P(3) W(1) N(3) 98.93(18) yes
P(4) W(1) N(1) 97.42(19) yes
P(4) W(1) N(3) 83.20(19) yes
N(1) W(1) N(3) 178.4(2) yes
C(1) Fe(1) C(2) 40.6(2) yes
C(1) Fe(1) C(3) 68.6(3) yes
C(1) Fe(1) C(4) 68.6(3) yes
C(1) Fe(1) C(5) 40.2(3) yes
C(1) Fe(1) C(10) 108.9(2) yes
C(1) Fe(1) C(11) 141.9(2) yes
C(1) Fe(1) C(12) 172.8(3) yes
C(1) Fe(1) C(13) 133.0(3) yes
C(1) Fe(1) C(14) 106.4(3) yes
C(2) Fe(1) C(3) 40.0(3) yes
C(2) Fe(1) C(4) 66.6(3) yes
C(2) Fe(1) C(5) 66.2(2) yes
C(2) Fe(1) C(10) 141.9(3) yes
C(2) Fe(1) C(11) 177.1(3) yes
C(2) Fe(1) C(12) 138.0(2) yes
C(2) Fe(1) C(13) 112.1(3) yes
C(2) Fe(1) C(14) 115.0(3) yes
C(3) Fe(1) C(4) 39.3(3) yes
C(3) Fe(1) C(5) 66.5(3) yes
C(3) Fe(1) C(10) 172.5(3) yes
C(3) Fe(1) C(11) 137.4(3) yes
C(3) Fe(1) C(12) 114.8(3) yes
C(3) Fe(1) C(13) 118.0(3) yes
C(3) Fe(1) C(14) 147.2(3) yes
C(4) Fe(1) C(5) 40.2(3) yes
C(4) Fe(1) C(10) 133.3(3) yes
C(4) Fe(1) C(11) 112.2(3) yes
C(4) Fe(1) C(12) 118.2(3) yes
C(4) Fe(1) C(13) 147.7(3) yes
C(4) Fe(1) C(14) 170.9(3) yes
C(5) Fe(1) C(10) 106.9(2) yes
C(5) Fe(1) C(11) 114.9(3) yes
C(5) Fe(1) C(12) 146.5(3) yes
C(5) Fe(1) C(13) 171.5(3) yes
C(5) Fe(1) C(14) 131.3(3) yes
C(10) Fe(1) C(11) 40.9(3) yes
C(10) Fe(1) C(12) 68.5(2) yes
C(10) Fe(1) C(13) 69.1(2) yes
C(10) Fe(1) C(14) 39.9(2) yes
C(11) Fe(1) C(12) 39.7(2) yes
C(11) Fe(1) C(13) 67.3(3) yes
C(11) Fe(1) C(14) 66.6(3) yes
C(12) Fe(1) C(13) 40.0(3) yes
C(12) Fe(1) C(14) 67.2(3) yes
C(13) Fe(1) C(14) 41.1(2) yes
W(1) P(1) C(1) 120.5(2) yes
W(1) P(1) C(6) 111.4(2) yes
W(1) P(1) C(8) 125.0(2) yes
C(1) P(1) C(6) 97.6(3) yes
C(1) P(1) C(8) 99.6(3) yes
C(6) P(1) C(8) 97.3(3) yes
W(1) P(2) C(10) 119.4(2) yes
W(1) P(2) C(15) 125.4(2) yes
W(1) P(2) C(17) 110.9(2) yes
C(10) P(2) C(15) 99.5(3) yes
C(10) P(2) C(17) 96.3(3) yes
C(15) P(2) C(17) 100.0(3) yes
W(1) P(3) C(19) 115.4(2) yes
W(1) P(3) C(20) 119.7(2) yes
W(1) P(3) C(26) 121.7(2) yes
C(19) P(3) C(20) 96.9(3) yes
C(19) P(3) C(26) 99.3(3) yes
C(20) P(3) C(26) 99.3(3) yes
W(1) P(4) C(32) 112.1(2) yes
W(1) P(4) C(33) 119.3(2) yes
W(1) P(4) C(39) 123.2(2) yes
C(32) P(4) C(33) 100.9(3) yes
C(32) P(4) C(39) 98.2(3) yes
C(33) P(4) C(39) 99.2(3) yes
W(1) N(1) N(2) 179.3(5) yes
W(1) N(3) N(4) 179.0(5) yes
Fe(1) C(1) P(1) 127.3(3) yes
Fe(1) C(1) C(2) 69.6(4) yes
Fe(1) C(1) C(5) 70.1(4) yes
P(1) C(1) C(2) 132.6(6) yes
P(1) C(1) C(5) 122.8(5) yes
C(2) C(1) C(5) 104.5(7) yes
Fe(1) C(2) C(1) 69.7(4) yes
Fe(1) C(2) C(3) 70.7(4) yes
C(1) C(2) C(3) 110.1(7) yes
Fe(1) C(3) C(2) 69.3(4) yes
Fe(1) C(3) C(4) 70.8(4) yes
C(2) C(3) C(4) 108.0(7) yes
Fe(1) C(4) C(3) 69.9(5) yes
Fe(1) C(4) C(5) 69.1(4) yes
C(3) C(4) C(5) 106.8(8) yes
Fe(1) C(5) C(1) 69.7(4) yes
Fe(1) C(5) C(4) 70.8(4) yes
C(1) C(5) C(4) 110.5(6) yes
P(1) C(6) C(7) 118.8(5) yes
P(1) C(8) C(9) 118.4(5) yes
Fe(1) C(10) P(2) 127.0(3) yes
Fe(1) C(10) C(11) 69.9(3) yes
Fe(1) C(10) C(14) 68.8(3) yes
P(2) C(10) C(11) 129.9(5) yes
P(2) C(10) C(14) 125.1(6) yes
C(11) C(10) C(14) 104.9(6) yes
Fe(1) C(11) C(10) 69.2(4) yes
Fe(1) C(11) C(12) 69.9(4) yes
C(10) C(11) C(12) 109.3(7) yes
Fe(1) C(12) C(11) 70.3(4) yes
Fe(1) C(12) C(13) 69.6(4) yes
C(11) C(12) C(13) 108.7(7) yes
Fe(1) C(13) C(12) 70.4(4) yes
Fe(1) C(13) C(14) 68.5(3) yes
C(12) C(13) C(14) 105.8(6) yes
Fe(1) C(14) C(10) 71.3(4) yes
Fe(1) C(14) C(13) 70.5(4) yes
C(10) C(14) C(13) 111.3(7) yes
P(2) C(15) C(16) 119.1(5) yes
P(2) C(17) C(18) 117.8(5) yes
P(3) C(20) C(21) 119.7(5) yes
P(3) C(20) C(25) 122.5(5) yes
C(21) C(20) C(25) 117.7(7) yes
C(20) C(21) C(22) 119.7(7) yes
C(21) C(22) C(23) 120.5(7) yes
C(22) C(23) C(24) 120.9(8) yes
C(23) C(24) C(25) 120.3(7) yes
C(20) C(25) C(24) 120.8(7) yes
P(3) C(26) C(27) 117.9(5) yes
P(3) C(26) C(31) 123.4(5) yes
C(27) C(26) C(31) 118.7(7) yes
C(26) C(27) C(28) 119.7(7) yes
C(27) C(28) C(29) 119.6(7) yes
C(28) C(29) C(30) 120.8(9) yes
C(29) C(30) C(31) 118.8(8) yes
C(26) C(31) C(30) 122.3(7) yes
P(4) C(33) C(34) 123.7(5) yes
P(4) C(33) C(38) 119.1(6) yes
C(34) C(33) C(38) 117.2(6) yes
C(33) C(34) C(35) 121.3(7) yes
C(34) C(35) C(36) 122.0(7) yes
C(35) C(36) C(37) 116.5(6) yes
C(36) C(37) C(38) 120.4(7) yes
C(33) C(38) C(37) 122.5(7) yes
P(4) C(39) C(40) 124.4(6) yes
P(4) C(39) C(44) 119.8(6) yes
C(40) C(39) C(44) 115.8(7) yes
C(39) C(40) C(41) 125.0(8) yes
C(40) C(41) C(42) 120.2(8) yes
C(41) C(42) C(43) 118.4(9) yes
C(42) C(43) C(44) 120.4(8) yes
C(39) C(44) C(43) 120.1(8) yes
Fe(1) C(2) H(1) 124.7 no
C(1) C(2) H(1) 124.2 no
C(3) C(2) H(1) 125.7 no
Fe(1) C(3) H(2) 125.5 no
C(2) C(3) H(2) 126.6 no
C(4) C(3) H(2) 125.3 no
Fe(1) C(4) H(3) 127.5 no
C(3) C(4) H(3) 126.6 no
C(5) C(4) H(3) 126.6 no
Fe(1) C(5) H(4) 125.2 no
C(1) C(5) H(4) 124.9 no
C(4) C(5) H(4) 124.6 no
P(1) C(6) H(5) 106.3 no
P(1) C(6) H(6) 108.0 no
C(7) C(6) H(5) 106.8 no
C(7) C(6) H(6) 107.3 no
H(5) C(6) H(6) 109.5 no
C(6) C(7) H(7) 109.8 no
C(6) C(7) H(8) 110.1 no
C(6) C(7) H(9) 108.6 no
H(7) C(7) H(8) 109.5 no
H(7) C(7) H(9) 109.5 no
H(8) C(7) H(9) 109.5 no
P(1) C(8) H(10) 108.0 no
P(1) C(8) H(11) 107.7 no
C(9) C(8) H(10) 106.7 no
C(9) C(8) H(11) 106.5 no
H(10) C(8) H(11) 109.4 no
C(8) C(9) H(12) 109.3 no
C(8) C(9) H(13) 111.5 no
C(8) C(9) H(14) 107.6 no
H(12) C(9) H(13) 109.5 no
H(12) C(9) H(14) 109.5 no
H(13) C(9) H(14) 109.5 no
Fe(1) C(11) H(15) 126.5 no
C(10) C(11) H(15) 125.0 no
C(12) C(11) H(15) 125.8 no
Fe(1) C(12) H(16) 125.6 no
C(11) C(12) H(16) 125.8 no
C(13) C(12) H(16) 125.4 no
Fe(1) C(13) H(17) 126.8 no
C(12) C(13) H(17) 126.9 no
C(14) C(13) H(17) 127.3 no
Fe(1) C(14) H(18) 124.5 no
C(10) C(14) H(18) 123.8 no
C(13) C(14) H(18) 124.9 no
P(2) C(15) H(19) 108.1 no
P(2) C(15) H(20) 106.3 no
C(16) C(15) H(19) 106.6 no
C(16) C(15) H(20) 107.0 no
H(19) C(15) H(20) 109.5 no
C(15) C(16) H(21) 110.5 no
C(15) C(16) H(22) 109.7 no
C(15) C(16) H(23) 108.1 no
H(21) C(16) H(22) 109.5 no
H(21) C(16) H(23) 109.5 no
H(22) C(16) H(23) 109.5 no
P(2) C(17) H(24) 107.1 no
P(2) C(17) H(25) 108.3 no
C(18) C(17) H(24) 106.1 no
C(18) C(17) H(25) 107.9 no
H(24) C(17) H(25) 109.5 no
C(17) C(18) H(26) 107.6 no
C(17) C(18) H(27) 110.3 no
C(17) C(18) H(28) 110.5 no
H(26) C(18) H(27) 109.5 no
H(26) C(18) H(28) 109.5 no
H(27) C(18) H(28) 109.5 no
P(3) C(19) H(29) 108.4 no
P(3) C(19) H(30) 109.9 no
P(3) C(19) H(31) 110.1 no
H(29) C(19) H(30) 109.5 no
H(29) C(19) H(31) 109.5 no
H(30) C(19) H(31) 109.5 no
C(20) C(21) H(32) 119.2 no
C(22) C(21) H(32) 121.1 no
C(21) C(22) H(33) 118.7 no
C(23) C(22) H(33) 120.8 no
C(22) C(23) H(34) 119.5 no
C(24) C(23) H(34) 119.6 no
C(23) C(24) H(35) 120.3 no
C(25) C(24) H(35) 119.3 no
C(20) C(25) H(36) 118.6 no
C(24) C(25) H(36) 120.5 no
C(26) C(27) H(37) 119.8 no
C(28) C(27) H(37) 120.4 no
C(27) C(28) H(38) 120.0 no
C(29) C(28) H(38) 120.3 no
C(28) C(29) H(39) 119.4 no
C(30) C(29) H(39) 119.8 no
C(29) C(30) H(40) 120.3 no
C(31) C(30) H(40) 120.8 no
C(26) C(31) H(41) 118.6 no
C(30) C(31) H(41) 119.2 no
P(4) C(32) H(42) 110.4 no
P(4) C(32) H(43) 109.8 no
P(4) C(32) H(44) 108.2 no
H(42) C(32) H(43) 109.5 no
H(42) C(32) H(44) 109.5 no
H(43) C(32) H(44) 109.5 no
C(33) C(34) H(45) 118.9 no
C(35) C(34) H(45) 119.8 no
C(34) C(35) H(46) 120.2 no
C(36) C(35) H(46) 117.8 no
C(35) C(36) H(47) 121.6 no
C(37) C(36) H(47) 121.9 no
C(36) C(37) H(48) 118.7 no
C(38) C(37) H(48) 120.8 no
C(33) C(38) H(49) 118.6 no
C(37) C(38) H(49) 118.9 no
C(39) C(40) H(50) 117.0 no
C(41) C(40) H(50) 117.9 no
C(40) C(41) H(51) 121.9 no
C(42) C(41) H(51) 117.9 no
C(41) C(42) H(52) 122.2 no
C(43) C(42) H(52) 119.4 no
C(42) C(43) H(53) 119.5 no
C(44) C(43) H(53) 120.1 no
C(39) C(44) H(54) 119.7 no
C(43) C(44) H(54) 120.2 no

loop_
_geom_bond_atom_site_label_1
_geom_bond_atom_site_label_2
_geom_bond_distance
_geom_bond_publ_flag
W(1) P(1) 2.5040(19) yes
W(1) P(2) 2.506(2) yes
W(1) P(3) 2.4700(19) yes
W(1) P(4) 2.463(2) yes
W(1) N(1) 1.955(6) yes
W(1) N(3) 1.942(6) yes
Fe(1) C(1) 2.015(7) yes
Fe(1) C(2) 2.014(7) yes
Fe(1) C(3) 2.032(8) yes
Fe(1) C(4) 2.043(8) yes
Fe(1) C(5) 2.021(6) yes
Fe(1) C(10) 2.037(6) yes
Fe(1) C(11) 2.047(7) yes
Fe(1) C(12) 2.041(7) yes
Fe(1) C(13) 2.032(7) yes
Fe(1) C(14) 2.005(7) yes
P(1) C(1) 1.841(8) yes
P(1) C(6) 1.833(6) yes
P(1) C(8) 1.797(8) yes
P(2) C(10) 1.812(7) yes
P(2) C(15) 1.811(7) yes
P(2) C(17) 1.843(7) yes
P(3) C(19) 1.807(6) yes
P(3) C(20) 1.850(8) yes
P(3) C(26) 1.852(8) yes
P(4) C(32) 1.833(8) yes
P(4) C(33) 1.802(7) yes
P(4) C(39) 1.823(7) yes
N(1) N(2) 1.134(9) yes
N(3) N(4) 1.126(9) yes
C(1) C(2) 1.399(10) yes
C(1) C(5) 1.387(11) yes
C(2) C(3) 1.384(13) yes
C(3) C(4) 1.370(11) yes
C(4) C(5) 1.396(11) yes
C(6) C(7) 1.506(10) yes
C(8) C(9) 1.521(10) yes
C(10) C(11) 1.427(12) yes
C(10) C(14) 1.380(9) yes
C(11) C(12) 1.389(10) yes
C(12) C(13) 1.393(12) yes
C(13) C(14) 1.416(10) yes
C(15) C(16) 1.525(10) yes
C(17) C(18) 1.557(11) yes
C(20) C(21) 1.390(11) yes
C(20) C(25) 1.411(10) yes
C(21) C(22) 1.421(12) yes
C(22) C(23) 1.352(11) yes
C(23) C(24) 1.355(12) yes
C(24) C(25) 1.388(11) yes
C(26) C(27) 1.370(10) yes
C(26) C(31) 1.382(11) yes
C(27) C(28) 1.404(11) yes
C(28) C(29) 1.383(13) yes
C(29) C(30) 1.359(12) yes
C(30) C(31) 1.373(13) yes
C(33) C(34) 1.418(10) yes
C(33) C(38) 1.364(11) yes
C(34) C(35) 1.334(9) yes
C(35) C(36) 1.417(12) yes
C(36) C(37) 1.408(11) yes
C(37) C(38) 1.377(10) yes
C(39) C(40) 1.374(10) yes
C(39) C(44) 1.395(11) yes
C(40) C(41) 1.343(12) yes
C(41) C(42) 1.373(14) yes
C(42) C(43) 1.386(15) yes
C(43) C(44) 1.421(13) yes
C(2) H(1) 0.970 no
C(3) H(2) 0.970 no
C(4) H(3) 0.970 no
C(5) H(4) 0.970 no
C(6) H(5) 0.970 no
C(6) H(6) 0.970 no
C(7) H(7) 0.970 no
C(7) H(8) 0.970 no
C(7) H(9) 0.970 no
C(8) H(10) 0.970 no
C(8) H(11) 0.970 no
C(9) H(12) 0.970 no
C(9) H(13) 0.970 no
C(9) H(14) 0.970 no
C(11) H(15) 0.970 no
C(12) H(16) 0.970 no
C(13) H(17) 0.970 no
C(14) H(18) 0.970 no
C(15) H(19) 0.970 no
C(15) H(20) 0.970 no
C(16) H(21) 0.970 no
C(16) H(22) 0.970 no
C(16) H(23) 0.970 no
C(17) H(24) 0.970 no
C(17) H(25) 0.970 no
C(18) H(26) 0.970 no
C(18) H(27) 0.970 no
C(18) H(28) 0.970 no
C(19) H(29) 0.970 no
C(19) H(30) 0.970 no
C(19) H(31) 0.970 no
C(21) H(32) 0.970 no
C(22) H(33) 0.970 no
C(23) H(34) 0.970 no
C(24) H(35) 0.970 no
C(25) H(36) 0.970 no
C(27) H(37) 0.970 no
C(28) H(38) 0.970 no
C(29) H(39) 0.970 no
C(30) H(40) 0.970 no
C(31) H(41) 0.970 no
C(32) H(42) 0.970 no
C(32) H(43) 0.970 no
C(32) H(44) 0.970 no
C(34) H(45) 0.970 no
C(35) H(46) 0.970 no
C(36) H(47) 0.970 no
C(37) H(48) 0.970 no
C(38) H(49) 0.970 no
C(40) H(50) 0.970 no
C(41) H(51) 0.970 no
C(42) H(52) 0.970 no
C(43) H(53) 0.970 no
C(44) H(54) 0.970 no

loop_
_geom_contact_atom_site_label_1
_geom_contact_atom_site_label_2
_geom_contact_distance
_geom_contact_site_symmetry_2
N(4) C(36) 3.561(9) 4_555
C(11) C(34) 3.534(12) 4_455
C(11) C(35) 3.578(13) 4_455
C(12) C(34) 3.565(12) 4_455
C(23) C(41) 3.554(12) 2_555
C(24) C(40) 3.475(10) 2_555
C(25) C(37) 3.437(10) 2_555
C(34) C(11) 3.534(12) 4_554
C(34) C(12) 3.565(12) 4_554
C(35) C(11) 3.578(13) 4_554
C(36) N(4) 3.561(9) 4_454
C(37) C(25) 3.437(10) 2_545
C(40) C(24) 3.475(10) 2_545
C(41) C(23) 3.554(12) 2_545
Fe(1) H(45) 3.435 4_455
N(2) H(17) 2.961 4_454
N(2) H(53) 3.404 1_455
N(3) H(47) 3.522 4_555
N(4) H(21) 3.295 1_655
N(4) H(27) 2.968 3_666
N(4) H(28) 3.546 3_666
N(4) H(47) 2.672 4_555
C(2) H(29) 3.596 4_555
C(2) H(51) 3.169 3_656
C(3) H(33) 3.509 4_555
C(3) H(42) 3.312 4_455
C(3) H(45) 3.473 4_455
C(3) H(51) 3.354 3_656
C(3) H(52) 3.455 3_656
C(4) H(42) 3.488 4_455
C(4) H(45) 2.980 4_455
C(4) H(46) 3.437 4_455
C(5) H(53) 3.357 1_455
C(6) H(40) 3.165 2_545
C(7) H(10) 3.434 3_656
C(7) H(40) 3.138 2_545
C(7) H(41) 3.483 2_545
C(8) H(8) 3.542 3_656
C(9) H(30) 3.310 4_555
C(9) H(46) 3.387 4_555
C(11) H(34) 3.165 3_566
C(11) H(35) 3.098 3_566
C(11) H(45) 3.118 4_455
C(11) H(46) 3.244 4_455
C(12) H(34) 3.205 3_566
C(12) H(35) 3.482 3_566
C(12) H(38) 3.520 3_666
C(12) H(39) 3.440 3_666
C(12) H(42) 3.347 4_455
C(12) H(45) 2.951 4_455
C(13) H(29) 3.502 4_555
C(13) H(38) 3.419 3_666
C(13) H(39) 3.505 3_666
C(13) H(48) 3.172 4_555
C(14) H(38) 3.449 3_666
C(14) H(47) 3.477 4_555
C(14) H(48) 3.313 4_555
C(16) H(46) 3.089 4_455
C(16) H(54) 3.140 1_455
C(18) H(19) 3.579 3_566
C(18) H(34) 3.585 3_566
C(18) H(38) 3.071 3_666
C(18) H(47) 3.505 2_555
C(19) H(1) 3.513 4_454
C(19) H(12) 2.942 4_454
C(19) H(17) 3.479 4_454
C(21) H(2) 3.386 4_454
C(21) H(51) 3.482 2_555
C(22) H(2) 3.085 4_454
C(22) H(51) 3.190 2_555
C(23) H(15) 3.543 3_566
C(23) H(28) 3.368 3_566
C(23) H(38) 3.195 1_455
C(23) H(39) 3.383 1_455
C(23) H(50) 3.530 2_555
C(23) H(51) 3.211 2_555
C(24) H(15) 3.205 3_566
C(24) H(50) 2.963 2_555
C(24) H(51) 3.502 2_555
C(25) H(48) 3.558 2_555
C(25) H(50) 3.206 2_555
C(26) H(48) 3.576 2_555
C(27) H(28) 3.499 3_666
C(27) H(48) 3.054 2_555
C(28) H(28) 2.975 3_666
C(28) H(33) 3.269 1_655
C(28) H(34) 2.852 1_655
C(28) H(48) 2.700 2_555
C(29) H(33) 3.455 1_655
C(29) H(34) 3.025 1_655
C(29) H(48) 2.956 2_555
C(30) H(5) 3.265 2_555
C(30) H(8) 3.374 2_555
C(30) H(48) 3.472 2_555
C(30) H(49) 3.560 2_555
C(30) H(52) 3.577 2_655
C(31) H(8) 3.276 2_555
C(32) H(2) 3.406 4_554
C(32) H(16) 3.375 4_554
C(32) H(33) 3.253 1_655
C(33) H(35) 3.237 2_545
C(34) H(3) 3.083 4_554
C(34) H(15) 3.010 4_554
C(34) H(16) 3.072 4_554
C(34) H(35) 2.897 2_545
C(35) H(3) 3.265 4_554
C(35) H(12) 3.455 4_454
C(35) H(13) 3.374 4_454
C(35) H(14) 3.401 4_454
C(35) H(15) 2.791 4_554
C(35) H(22) 3.051 4_554
C(35) H(35) 2.789 2_545
C(36) H(12) 3.474 4_454
C(36) H(14) 3.222 4_454
C(36) H(18) 3.069 4_454
C(36) H(27) 3.266 2_545
C(36) H(35) 2.979 2_545
C(36) H(36) 3.044 2_545
C(37) H(17) 3.165 4_454
C(37) H(18) 3.338 4_454
C(37) H(35) 3.242 2_545
C(37) H(36) 2.669 2_545
C(38) H(35) 3.341 2_545
C(38) H(36) 3.240 2_545
C(39) H(16) 3.470 4_554
C(40) H(35) 3.466 2_545
C(41) H(39) 3.564 2_645
C(42) H(7) 3.368 3_656
C(42) H(39) 3.224 2_645
C(42) H(40) 3.557 2_645
H(1) C(19) 3.513 4_555
H(1) H(29) 2.846 4_555
H(1) H(30) 3.298 4_555
H(1) H(32) 3.469 4_555
H(1) H(51) 2.791 3_656
H(2) C(21) 3.386 4_555
H(2) C(22) 3.085 4_555
H(2) C(32) 3.406 4_455
H(2) H(32) 3.165 4_555
H(2) H(33) 2.564 4_555
H(2) H(42) 2.759 4_455
H(2) H(43) 3.421 4_455
H(2) H(44) 3.542 4_455
H(2) H(45) 3.394 4_455
H(2) H(51) 3.170 3_656
H(2) H(52) 3.528 3_656
H(3) C(34) 3.083 4_455
H(3) C(35) 3.265 4_455
H(3) H(13) 3.392 1_455
H(3) H(42) 3.159 4_455
H(3) H(45) 2.424 4_455
H(3) H(46) 2.792 4_455
H(4) H(53) 2.654 1_455
H(5) C(30) 3.265 2_545
H(5) H(40) 2.586 2_545
H(6) H(40) 3.286 2_545
H(6) H(41) 3.587 2_545
H(7) C(42) 3.368 3_656
H(7) H(40) 2.986 2_545
H(7) H(52) 2.893 3_656
H(8) C(8) 3.542 3_656
H(8) C(30) 3.374 2_545
H(8) C(31) 3.276 2_545
H(8) H(9) 3.577 3_656
H(8) H(10) 2.912 3_656
H(8) H(11) 3.484 3_656
H(8) H(13) 3.489 3_656
H(8) H(30) 3.599 2_545
H(8) H(40) 2.841 2_545
H(8) H(41) 2.619 2_545
H(9) H(8) 3.577 3_656
H(9) H(9) 2.917 3_656
H(9) H(10) 3.075 3_656
H(9) H(11) 3.331 3_656
H(9) H(52) 3.517 3_656
H(10) C(7) 3.434 3_656
H(10) H(8) 2.912 3_656
H(10) H(9) 3.075 3_656
H(11) H(8) 3.484 3_656
H(11) H(9) 3.331 3_656
H(12) C(19) 2.942 4_555
H(12) C(35) 3.455 4_555
H(12) C(36) 3.474 4_555
H(12) H(29) 2.852 4_555
H(12) H(30) 2.504 4_555
H(12) H(31) 2.987 4_555
H(12) H(41) 3.553 4_555
H(12) H(46) 3.487 4_555
H(12) H(47) 3.587 4_555
H(13) C(35) 3.374 4_555
H(13) H(3) 3.392 1_655
H(13) H(8) 3.489 3_656
H(13) H(30) 3.315 4_555
H(13) H(46) 2.969 4_555
H(14) C(35) 3.401 4_555
H(14) C(36) 3.222 4_555
H(14) H(46) 3.167 4_555
H(14) H(47) 2.919 4_555
H(15) C(23) 3.543 3_566
H(15) C(24) 3.205 3_566
H(15) C(34) 3.010 4_455
H(15) C(35) 2.791 4_455
H(15) H(34) 3.136 3_566
H(15) H(35) 2.443 3_566
H(15) H(45) 2.838 4_455
H(15) H(46) 2.468 4_455
H(16) C(32) 3.375 4_455
H(16) C(34) 3.072 4_455
H(16) C(39) 3.470 4_455
H(16) H(34) 3.219 3_566
H(16) H(35) 3.254 3_566
H(16) H(39) 3.320 3_666
H(16) H(42) 2.636 4_455
H(16) H(44) 3.446 4_455
H(16) H(45) 2.485 4_455
H(17) N(2) 2.961 4_555
H(17) C(19) 3.479 4_555
H(17) C(37) 3.165 4_555
H(17) H(29) 2.733 4_555
H(17) H(31) 3.365 4_555
H(17) H(32) 3.205 4_555
H(17) H(39) 3.430 3_666
H(17) H(48) 2.856 4_555
H(18) C(36) 3.069 4_555
H(18) C(37) 3.338 4_555
H(18) H(47) 2.692 4_555
H(18) H(48) 3.124 4_555
H(19) C(18) 3.579 3_566
H(19) H(26) 2.996 3_566
H(19) H(27) 3.327 3_566
H(19) H(35) 3.584 3_566
H(19) H(46) 3.439 4_455
H(20) H(26) 3.393 3_566
H(21) N(4) 3.295 1_455
H(21) H(27) 3.393 3_566
H(21) H(44) 2.991 1_455
H(21) H(46) 3.443 4_455
H(21) H(54) 2.714 1_455
H(22) C(35) 3.051 4_455
H(22) H(46) 2.137 4_455
H(22) H(53) 3.530 1_455
H(22) H(54) 3.198 1_455
H(23) H(53) 3.072 1_455
H(23) H(54) 2.995 1_455
H(24) H(24) 3.522 3_666
H(24) H(38) 3.350 3_666
H(24) H(47) 3.574 4_555
H(25) H(47) 3.534 2_555
H(26) H(19) 2.996 3_566
H(26) H(20) 3.393 3_566
H(26) H(26) 3.079 3_566
H(26) H(34) 3.487 3_566
H(26) H(38) 3.600 3_666
H(27) N(4) 2.968 3_666
H(27) C(36) 3.266 2_555
H(27) H(19) 3.327 3_566
H(27) H(21) 3.393 3_566
H(27) H(38) 3.533 3_666
H(27) H(47) 2.569 2_555
H(28) N(4) 3.546 3_666
H(28) C(23) 3.368 3_566
H(28) C(27) 3.499 3_666
H(28) C(28) 2.975 3_666
H(28) H(34) 2.824 3_566
H(28) H(37) 3.195 3_666
H(28) H(38) 2.116 3_666
H(29) C(2) 3.596 4_454
H(29) C(13) 3.502 4_454
H(29) H(1) 2.846 4_454
H(29) H(12) 2.852 4_454
H(29) H(17) 2.733 4_454
H(30) C(9) 3.310 4_454
H(30) H(1) 3.298 4_454
H(30) H(8) 3.599 2_555
H(30) H(12) 2.504 4_454
H(30) H(13) 3.315 4_454
H(31) H(12) 2.987 4_454
H(31) H(17) 3.365 4_454
H(32) H(1) 3.469 4_454
H(32) H(2) 3.165 4_454
H(32) H(17) 3.205 4_454
H(33) C(3) 3.509 4_454
H(33) C(28) 3.269 1_455
H(33) C(29) 3.455 1_455
H(33) C(32) 3.253 1_455
H(33) H(2) 2.564 4_454
H(33) H(38) 3.287 1_455
H(33) H(39) 3.556 1_455
H(33) H(42) 3.316 1_455
H(33) H(43) 3.074 1_455
H(33) H(44) 2.841 1_455
H(33) H(51) 3.510 2_555
H(34) C(11) 3.165 3_566
H(34) C(12) 3.205 3_566
H(34) C(18) 3.585 3_566
H(34) C(28) 2.852 1_455
H(34) C(29) 3.025 1_455
H(34) H(15) 3.136 3_566
H(34) H(16) 3.219 3_566
H(34) H(26) 3.487 3_566
H(34) H(28) 2.824 3_566
H(34) H(38) 2.343 1_455
H(34) H(39) 2.653 1_455
H(34) H(51) 3.551 2_555
H(35) C(11) 3.098 3_566
H(35) C(12) 3.482 3_566
H(35) C(33) 3.237 2_555
H(35) C(34) 2.897 2_555
H(35) C(35) 2.789 2_555
H(35) C(36) 2.979 2_555
H(35) C(37) 3.242 2_555
H(35) C(38) 3.341 2_555
H(35) C(40) 3.466 2_555
H(35) H(15) 2.443 3_566
H(35) H(16) 3.254 3_566
H(35) H(19) 3.584 3_566
H(35) H(45) 3.335 2_555
H(35) H(46) 3.214 2_555
H(35) H(47) 3.449 2_555
H(35) H(50) 2.968 2_555
H(36) C(36) 3.044 2_555
H(36) C(37) 2.669 2_555
H(36) C(38) 3.240 2_555
H(36) H(47) 3.239 2_555
H(36) H(48) 2.650 2_555
H(36) H(49) 3.537 2_555
H(36) H(50) 3.346 2_555
H(37) H(28) 3.195 3_666
H(37) H(48) 3.483 2_555
H(38) C(12) 3.520 3_666
H(38) C(13) 3.419 3_666
H(38) C(14) 3.449 3_666
H(38) C(18) 3.071 3_666
H(38) C(23) 3.195 1_655
H(38) H(24) 3.350 3_666
H(38) H(26) 3.600 3_666
H(38) H(27) 3.533 3_666
H(38) H(28) 2.116 3_666
H(38) H(33) 3.287 1_655
H(38) H(34) 2.343 1_655
H(38) H(48) 2.890 2_555
H(39) C(12) 3.440 3_666
H(39) C(13) 3.505 3_666
H(39) C(23) 3.383 1_655
H(39) C(41) 3.564 2_655
H(39) C(42) 3.224 2_655
H(39) H(16) 3.320 3_666
H(39) H(17) 3.430 3_666
H(39) H(33) 3.556 1_655
H(39) H(34) 2.653 1_655
H(39) H(48) 3.318 2_555
H(39) H(52) 3.240 2_655
H(40) C(6) 3.165 2_555
H(40) C(7) 3.138 2_555
H(40) C(42) 3.557 2_655
H(40) H(5) 2.586 2_555
H(40) H(6) 3.286 2_555
H(40) H(7) 2.986 2_555
H(40) H(8) 2.841 2_555
H(40) H(52) 2.978 2_655
H(41) C(7) 3.483 2_555
H(41) H(6) 3.587 2_555
H(41) H(8) 2.619 2_555
H(41) H(12) 3.553 4_454
H(42) C(3) 3.312 4_554
H(42) C(4) 3.488 4_554
H(42) C(12) 3.347 4_554
H(42) H(2) 2.759 4_554
H(42) H(3) 3.159 4_554
H(42) H(16) 2.636 4_554
H(42) H(33) 3.316 1_655
H(43) H(2) 3.421 4_554
H(43) H(33) 3.074 1_655
H(44) H(2) 3.542 4_554
H(44) H(16) 3.446 4_554
H(44) H(21) 2.991 1_655
H(44) H(33) 2.841 1_655
H(45) Fe(1) 3.435 4_554
H(45) C(3) 3.473 4_554
H(45) C(4) 2.980 4_554
H(45) C(11) 3.118 4_554
H(45) C(12) 2.951 4_554
H(45) H(2) 3.394 4_554
H(45) H(3) 2.424 4_554
H(45) H(15) 2.838 4_554
H(45) H(16) 2.485 4_554
H(45) H(35) 3.335 2_545
H(46) C(4) 3.437 4_554
H(46) C(9) 3.387 4_454
H(46) C(11) 3.244 4_554
H(46) C(16) 3.089 4_554
H(46) H(3) 2.792 4_554
H(46) H(12) 3.487 4_454
H(46) H(13) 2.969 4_454
H(46) H(14) 3.167 4_454
H(46) H(15) 2.468 4_554
H(46) H(19) 3.439 4_554
H(46) H(21) 3.443 4_554
H(46) H(22) 2.137 4_554
H(46) H(35) 3.214 2_545
H(47) N(3) 3.522 4_454
H(47) N(4) 2.672 4_454
H(47) C(14) 3.477 4_454
H(47) C(18) 3.505 2_545
H(47) H(12) 3.587 4_454
H(47) H(14) 2.919 4_454
H(47) H(18) 2.692 4_454
H(47) H(24) 3.574 4_454
H(47) H(25) 3.534 2_545
H(47) H(27) 2.569 2_545
H(47) H(35) 3.449 2_545
H(47) H(36) 3.239 2_545
H(48) C(13) 3.172 4_454
H(48) C(14) 3.313 4_454
H(48) C(25) 3.558 2_545
H(48) C(26) 3.576 2_545
H(48) C(27) 3.054 2_545
H(48) C(28) 2.700 2_545
H(48) C(29) 2.956 2_545
H(48) C(30) 3.472 2_545
H(48) H(17) 2.856 4_454
H(48) H(18) 3.124 4_454
H(48) H(36) 2.650 2_545
H(48) H(37) 3.483 2_545
H(48) H(38) 2.890 2_545
H(48) H(39) 3.318 2_545
H(49) C(30) 3.560 2_545
H(49) H(36) 3.537 2_545
H(50) C(23) 3.530 2_545
H(50) C(24) 2.963 2_545
H(50) C(25) 3.206 2_545
H(50) H(35) 2.968 2_545
H(50) H(36) 3.346 2_545
H(51) C(2) 3.169 3_656
H(51) C(3) 3.354 3_656
H(51) C(21) 3.482 2_545
H(51) C(22) 3.190 2_545
H(51) C(23) 3.211 2_545
H(51) C(24) 3.502 2_545
H(51) H(1) 2.791 3_656
H(51) H(2) 3.170 3_656
H(51) H(33) 3.510 2_545
H(51) H(34) 3.551 2_545
H(52) C(3) 3.455 3_656
H(52) C(30) 3.577 2_645
H(52) H(2) 3.528 3_656
H(52) H(7) 2.893 3_656
H(52) H(9) 3.517 3_656
H(52) H(39) 3.240 2_645
H(52) H(40) 2.978 2_645
H(53) N(2) 3.404 1_655
H(53) C(5) 3.357 1_655
H(53) H(4) 2.654 1_655
H(53) H(22) 3.530 1_655
H(53) H(23) 3.072 1_655
H(54) C(16) 3.140 1_655
H(54) H(21) 2.714 1_655
H(54) H(22) 3.198 1_655
H(54) H(23) 2.995 1_655
W(1) Fe(1) 4.5631(11) .

loop_
_geom_torsion_atom_site_label_1
_geom_torsion_atom_site_label_2
_geom_torsion_atom_site_label_3
_geom_torsion_atom_site_label_4
_geom_torsion
P(1) W(1) P(2) C(10) 22.3(2)
P(1) W(1) P(2) C(15) -107.0(3)
P(1) W(1) P(2) C(17) 132.9(2)
P(2) W(1) P(1) C(1) 16.4(2)
P(2) W(1) P(1) C(6) 129.7(3)
P(2) W(1) P(1) C(8) -114.1(3)
P(1) W(1) P(3) C(19) -24.9(5)
P(1) W(1) P(3) C(20) 90.1(4)
P(1) W(1) P(3) C(26) -145.2(4)
P(3) W(1) P(1) C(1) -100.1(4)
P(3) W(1) P(1) C(6) 13.2(5)
P(3) W(1) P(1) C(8) 129.4(4)
P(1) W(1) P(4) C(32) -137.3(2)
P(1) W(1) P(4) C(33) 105.2(2)
P(1) W(1) P(4) C(39) -20.6(3)
P(4) W(1) P(1) C(1) -176.0(2)
P(4) W(1) P(1) C(6) -62.7(3)
P(4) W(1) P(1) C(8) 53.5(3)
P(1) W(1) N(1) N(2) 173(42)
N(1) W(1) P(1) C(1) -78.6(3)
N(1) W(1) P(1) C(6) 34.7(3)
N(1) W(1) P(1) C(8) 150.9(3)
P(1) W(1) N(3) N(4) 141(35)
N(3) W(1) P(1) C(1) 100.7(3)
N(3) W(1) P(1) C(6) -145.9(3)
N(3) W(1) P(1) C(8) -29.7(3)
P(2) W(1) P(3) C(19) -142.3(3)
P(2) W(1) P(3) C(20) -27.2(2)
P(2) W(1) P(3) C(26) 97.5(3)
P(3) W(1) P(2) C(10) -169.6(2)
P(3) W(1) P(2) C(15) 61.0(3)
P(3) W(1) P(2) C(17) -59.0(2)
P(2) W(1) P(4) C(32) -15.5(3)
P(2) W(1) P(4) C(33) -133.0(3)
P(2) W(1) P(4) C(39) 101.2(3)
P(4) W(1) P(2) C(10) -98.9(3)
P(4) W(1) P(2) C(15) 131.8(3)
P(4) W(1) P(2) C(17) 11.7(3)
P(2) W(1) N(1) N(2) 77(58)
N(1) W(1) P(2) C(10) 107.9(3)
N(1) W(1) P(2) C(15) -21.4(3)
N(1) W(1) P(2) C(17) -141.5(3)
P(2) W(1) N(3) N(4) -123(35)
N(3) W(1) P(2) C(10) -70.6(3)
N(3) W(1) P(2) C(15) 160.1(3)
N(3) W(1) P(2) C(17) 40.0(2)
P(3) W(1) P(4) C(32) 55.7(2)
P(3) W(1) P(4) C(33) -61.8(2)
P(3) W(1) P(4) C(39) 172.4(3)
P(4) W(1) P(3) C(19) 51.5(3)
P(4) W(1) P(3) C(20) 166.5(2)
P(4) W(1) P(3) C(26) -68.7(3)
P(3) W(1) N(1) N(2) -12(36)
N(1) W(1) P(3) C(19) -46.6(3)
N(1) W(1) P(3) C(20) 68.5(3)
N(1) W(1) P(3) C(26) -166.8(3)
P(3) W(1) N(3) N(4) -34(35)
N(3) W(1) P(3) C(19) 133.9(3)
N(3) W(1) P(3) C(20) -111.0(3)
N(3) W(1) P(3) C(26) 13.7(3)
P(4) W(1) N(1) N(2) -97(58)
N(1) W(1) P(4) C(32) 137.6(3)
N(1) W(1) P(4) C(33) 20.1(3)
N(1) W(1) P(4) C(39) -105.7(3)
P(4) W(1) N(3) N(4) 51(35)
N(3) W(1) P(4) C(32) -43.9(3)
N(3) W(1) P(4) C(33) -161.3(3)
N(3) W(1) P(4) C(39) 72.9(3)
N(1) W(1) N(3) N(4) 164(30)
N(3) W(1) N(1) N(2) 150(51)
C(1) Fe(1) C(2) C(3) -121.1(6)
C(2) Fe(1) C(1) P(1) -128.6(7)
C(2) Fe(1) C(1) C(5) 114.7(6)
C(1) Fe(1) C(3) C(2) 36.8(4)
C(1) Fe(1) C(3) C(4) -82.0(5)
C(3) Fe(1) C(1) P(1) -164.9(5)
C(3) Fe(1) C(1) C(2) -36.2(5)
C(3) Fe(1) C(1) C(5) 78.5(4)
C(1) Fe(1) C(4) C(3) 81.9(5)
C(1) Fe(1) C(4) C(5) -36.1(4)
C(4) Fe(1) C(1) P(1) 152.8(5)
C(4) Fe(1) C(1) C(2) -78.6(5)
C(4) Fe(1) C(1) C(5) 36.1(4)
C(1) Fe(1) C(5) C(4) 121.7(6)
C(5) Fe(1) C(1) P(1) 116.7(6)
C(5) Fe(1) C(1) C(2) -114.7(6)
C(1) Fe(1) C(10) P(2) 25.6(6)
C(1) Fe(1) C(10) C(11) 151.1(4)
C(1) Fe(1) C(10) C(14) -93.1(4)
C(10) Fe(1) C(1) P(1) 22.7(5)
C(10) Fe(1) C(1) C(2) 151.4(4)
C(10) Fe(1) C(1) C(5) -93.9(4)
C(1) Fe(1) C(11) C(10) -47.9(7)
C(1) Fe(1) C(11) C(12) -168.9(5)
C(11) Fe(1) C(1) P(1) 53.7(8)
C(11) Fe(1) C(1) C(2) -177.7(5)
C(11) Fe(1) C(1) C(5) -63.0(7)
C(1) Fe(1) C(12) C(11) 108(2)
C(1) Fe(1) C(12) C(13) -12(2)
C(12) Fe(1) C(1) P(1) -45(2)
C(12) Fe(1) C(1) C(2) 83(2)
C(12) Fe(1) C(1) C(5) -162(2)
C(1) Fe(1) C(13) C(12) 178.0(4)
C(1) Fe(1) C(13) C(14) 61.1(5)
C(13) Fe(1) C(1) P(1) -56.0(6)
C(13) Fe(1) C(1) C(2) 72.7(6)
C(13) Fe(1) C(1) C(5) -172.6(4)
C(1) Fe(1) C(14) C(10) 100.1(4)
C(1) Fe(1) C(14) C(13) -138.1(4)
C(14) Fe(1) C(1) P(1) -19.1(5)
C(14) Fe(1) C(1) C(2) 109.5(4)
C(14) Fe(1) C(1) C(5) -135.8(4)
C(2) Fe(1) C(3) C(4) -118.8(7)
C(3) Fe(1) C(2) C(1) 121.1(6)
C(2) Fe(1) C(4) C(3) 37.9(5)
C(2) Fe(1) C(4) C(5) -80.2(4)
C(4) Fe(1) C(2) C(1) 83.9(5)
C(4) Fe(1) C(2) C(3) -37.2(4)
C(2) Fe(1) C(5) C(1) -40.3(4)
C(2) Fe(1) C(5) C(4) 81.4(5)
C(5) Fe(1) C(2) C(1) 39.9(4)
C(5) Fe(1) C(2) C(3) -81.2(5)
C(2) Fe(1) C(10) P(2) 56.0(7)
C(2) Fe(1) C(10) C(11) -178.6(4)
C(2) Fe(1) C(10) C(14) -62.7(6)
C(10) Fe(1) C(2) C(1) -47.3(6)
C(10) Fe(1) C(2) C(3) -168.4(4)
C(2) Fe(1) C(11) C(10) 162(6)
C(2) Fe(1) C(11) C(12) 41(6)
C(11) Fe(1) C(2) C(1) 152(6)
C(11) Fe(1) C(2) C(3) 30(6)
C(2) Fe(1) C(12) C(11) -177.1(5)
C(2) Fe(1) C(12) C(13) 63.2(6)
C(12) Fe(1) C(2) C(1) -169.3(5)
C(12) Fe(1) C(2) C(3) 69.5(6)
C(2) Fe(1) C(13) C(12) -139.9(4)
C(2) Fe(1) C(13) C(14) 103.2(4)
C(13) Fe(1) C(2) C(1) -131.1(4)
C(13) Fe(1) C(2) C(3) 107.8(4)
C(2) Fe(1) C(14) C(10) 142.8(4)
C(2) Fe(1) C(14) C(13) -95.5(4)
C(14) Fe(1) C(2) C(1) -86.3(5)
C(14) Fe(1) C(2) C(3) 152.6(4)
C(3) Fe(1) C(4) C(5) -118.0(7)
C(4) Fe(1) C(3) C(2) 118.8(7)
C(3) Fe(1) C(5) C(1) -84.1(5)
C(3) Fe(1) C(5) C(4) 37.6(5)
C(5) Fe(1) C(3) C(2) 80.4(4)
C(5) Fe(1) C(3) C(4) -38.4(5)
C(3) Fe(1) C(10) P(2) -44(2)
C(3) Fe(1) C(10) C(11) 82(2)
C(3) Fe(1) C(10) C(14) -163(2)
C(10) Fe(1) C(3) C(2) 109(2)
C(10) Fe(1) C(3) C(4) -10(2)
C(3) Fe(1) C(11) C(10) -168.9(4)
C(3) Fe(1) C(11) C(12) 70.1(7)
C(11) Fe(1) C(3) C(2) -177.8(4)
C(11) Fe(1) C(3) C(4) 63.4(6)
C(3) Fe(1) C(12) C(11) -135.5(5)
C(3) Fe(1) C(12) C(13) 104.7(4)
C(12) Fe(1) C(3) C(2) -136.4(4)
C(12) Fe(1) C(3) C(4) 104.8(5)
C(3) Fe(1) C(13) C(12) -96.0(5)
C(3) Fe(1) C(13) C(14) 147.1(4)
C(13) Fe(1) C(3) C(2) -91.6(5)
C(13) Fe(1) C(3) C(4) 149.6(5)
C(3) Fe(1) C(14) C(10) 175.9(5)
C(3) Fe(1) C(14) C(13) -62.4(7)
C(14) Fe(1) C(3) C(2) -50.4(7)
C(14) Fe(1) C(3) C(4) -169.2(5)
C(4) Fe(1) C(5) C(1) -121.7(6)
C(5) Fe(1) C(4) C(3) 118.0(7)
C(4) Fe(1) C(10) P(2) -52.5(7)
C(4) Fe(1) C(10) C(11) 73.0(5)
C(4) Fe(1) C(10) C(14) -171.2(4)
C(10) Fe(1) C(4) C(3) 178.2(5)
C(10) Fe(1) C(4) C(5) 60.2(6)
C(4) Fe(1) C(11) C(10) -131.2(4)
C(4) Fe(1) C(11) C(12) 107.8(5)
C(11) Fe(1) C(4) C(3) -139.2(5)
C(11) Fe(1) C(4) C(5) 102.8(4)
C(4) Fe(1) C(12) C(11) -91.6(5)
C(4) Fe(1) C(12) C(13) 148.7(4)
C(12) Fe(1) C(4) C(3) -95.6(5)
C(12) Fe(1) C(4) C(5) 146.4(4)
C(4) Fe(1) C(13) C(12) -59.1(7)
C(4) Fe(1) C(13) C(14) -176.0(5)
C(13) Fe(1) C(4) C(3) -56.8(8)
C(13) Fe(1) C(4) C(5) -174.9(5)
C(4) Fe(1) C(14) C(10) 45(2)
C(4) Fe(1) C(14) C(13) 166.4(19)
C(14) Fe(1) C(4) C(3) 140.0(19)
C(14) Fe(1) C(4) C(5) 22(2)
C(5) Fe(1) C(10) P(2) -16.7(6)
C(5) Fe(1) C(10) C(11) 108.8(4)
C(5) Fe(1) C(10) C(14) -135.4(4)
C(10) Fe(1) C(5) C(1) 99.6(4)
C(10) Fe(1) C(5) C(4) -138.7(4)
C(5) Fe(1) C(11) C(10) -87.3(5)
C(5) Fe(1) C(11) C(12) 151.7(5)
C(11) Fe(1) C(5) C(1) 142.7(4)
C(11) Fe(1) C(5) C(4) -95.6(5)
C(5) Fe(1) C(12) C(11) -51.2(8)
C(5) Fe(1) C(12) C(13) -170.9(5)
C(12) Fe(1) C(5) C(1) 176.0(5)
C(12) Fe(1) C(5) C(4) -62.3(6)
C(5) Fe(1) C(13) C(12) 143.9(18)
C(5) Fe(1) C(13) C(14) 27(2)
C(13) Fe(1) C(5) C(1) 39(2)
C(13) Fe(1) C(5) C(4) 161.1(18)
C(5) Fe(1) C(14) C(10) 63.4(5)
C(5) Fe(1) C(14) C(13) -174.9(4)
C(14) Fe(1) C(5) C(1) 62.8(5)
C(14) Fe(1) C(5) C(4) -175.5(4)
C(10) Fe(1) C(11) C(12) -121.0(7)
C(11) Fe(1) C(10) P(2) -125.5(7)
C(11) Fe(1) C(10) C(14) 115.8(6)
C(10) Fe(1) C(12) C(11) 37.1(5)
C(10) Fe(1) C(12) C(13) -82.7(4)
C(12) Fe(1) C(10) P(2) -161.5(6)
C(12) Fe(1) C(10) C(11) -36.1(4)
C(12) Fe(1) C(10) C(14) 79.7(4)
C(10) Fe(1) C(13) C(12) 81.1(4)
C(10) Fe(1) C(13) C(14) -35.7(4)
C(13) Fe(1) C(10) P(2) 155.4(6)
C(13) Fe(1) C(10) C(11) -79.1(4)
C(13) Fe(1) C(10) C(14) 36.7(4)
C(10) Fe(1) C(14) C(13) 121.8(6)
C(14) Fe(1) C(10) P(2) 118.7(7)
C(14) Fe(1) C(10) C(11) -115.8(6)
C(11) Fe(1) C(12) C(13) -119.7(7)
C(12) Fe(1) C(11) C(10) 121.0(7)
C(11) Fe(1) C(13) C(12) 37.0(4)
C(11) Fe(1) C(13) C(14) -79.9(4)
C(13) Fe(1) C(11) C(10) 83.8(4)
C(13) Fe(1) C(11) C(12) -37.2(5)
C(11) Fe(1) C(14) C(10) -40.0(4)
C(11) Fe(1) C(14) C(13) 81.8(4)
C(14) Fe(1) C(11) C(10) 39.0(4)
C(14) Fe(1) C(11) C(12) -82.0(5)
C(12) Fe(1) C(13) C(14) -116.8(5)
C(13) Fe(1) C(12) C(11) 119.7(7)
C(12) Fe(1) C(14) C(10) -83.3(4)
C(12) Fe(1) C(14) C(13) 38.5(4)
C(14) Fe(1) C(12) C(11) 80.3(5)
C(14) Fe(1) C(12) C(13) -39.5(4)
C(13) Fe(1) C(14) C(10) -121.8(6)
C(14) Fe(1) C(13) C(12) 116.8(5)
W(1) P(1) C(1) Fe(1) -41.7(5)
W(1) P(1) C(1) C(2) -137.8(6)
W(1) P(1) C(1) C(5) 47.3(6)
W(1) P(1) C(6) C(7) -176.5(6)
W(1) P(1) C(8) C(9) 53.6(7)
C(1) P(1) C(6) C(7) -49.5(7)
C(6) P(1) C(1) Fe(1) -162.1(4)
C(6) P(1) C(1) C(2) 101.9(7)
C(6) P(1) C(1) C(5) -73.1(6)
C(1) P(1) C(8) C(9) -84.7(6)
C(8) P(1) C(1) Fe(1) 99.1(5)
C(8) P(1) C(1) C(2) 3.0(7)
C(8) P(1) C(1) C(5) -171.9(6)
C(6) P(1) C(8) C(9) 176.2(6)
C(8) P(1) C(6) C(7) 51.3(7)
W(1) P(2) C(10) Fe(1) -47.3(5)
W(1) P(2) C(10) C(11) -141.2(5)
W(1) P(2) C(10) C(14) 41.4(6)
W(1) P(2) C(15) C(16) 52.0(6)
W(1) P(2) C(17) C(18) 172.3(4)
C(10) P(2) C(15) C(16) -84.9(5)
C(15) P(2) C(10) Fe(1) 93.0(5)
C(15) P(2) C(10) C(11) -1.0(7)
C(15) P(2) C(10) C(14) -178.3(5)
C(10) P(2) C(17) C(18) -62.8(5)
C(17) P(2) C(10) Fe(1) -165.7(5)
C(17) P(2) C(10) C(11) 100.4(6)
C(17) P(2) C(10) C(14) -77.0(6)
C(15) P(2) C(17) C(18) 38.1(5)
C(17) P(2) C(15) C(16) 176.9(5)
W(1) P(3) C(20) C(21) -72.0(6)
W(1) P(3) C(20) C(25) 104.6(5)
W(1) P(3) C(26) C(27) -34.6(7)
W(1) P(3) C(26) C(31) 144.9(6)
C(19) P(3) C(20) C(21) 52.5(6)
C(19) P(3) C(20) C(25) -130.9(6)
C(19) P(3) C(26) C(27) -162.3(6)
C(19) P(3) C(26) C(31) 17.1(7)
C(20) P(3) C(26) C(27) 99.1(6)
C(20) P(3) C(26) C(31) -81.5(7)
C(26) P(3) C(20) C(21) 153.1(6)
C(26) P(3) C(20) C(25) -30.3(6)
W(1) P(4) C(33) C(34) 130.6(6)
W(1) P(4) C(33) C(38) -45.9(6)
W(1) P(4) C(39) C(40) 99.7(7)
W(1) P(4) C(39) C(44) -79.2(7)
C(32) P(4) C(33) C(34) 7.4(7)
C(32) P(4) C(33) C(38) -169.1(6)
C(32) P(4) C(39) C(40) -137.0(7)
C(32) P(4) C(39) C(44) 44.1(7)
C(33) P(4) C(39) C(40) -34.5(8)
C(33) P(4) C(39) C(44) 146.6(7)
C(39) P(4) C(33) C(34) -92.9(7)
C(39) P(4) C(33) C(38) 90.6(6)
Fe(1) C(1) C(2) C(3) 59.3(5)
Fe(1) C(1) C(5) C(4) -59.1(5)
P(1) C(1) C(2) Fe(1) 122.5(6)
P(1) C(1) C(2) C(3) -178.2(5)
P(1) C(1) C(5) Fe(1) -122.2(5)
P(1) C(1) C(5) C(4) 178.7(5)
C(2) C(1) C(5) Fe(1) 61.6(4)
C(2) C(1) C(5) C(4) 2.5(8)
C(5) C(1) C(2) Fe(1) -61.9(4)
C(5) C(1) C(2) C(3) -2.6(8)
Fe(1) C(2) C(3) C(4) 60.5(5)
C(1) C(2) C(3) Fe(1) -58.8(5)
C(1) C(2) C(3) C(4) 1.7(8)
Fe(1) C(3) C(4) C(5) 59.4(5)
C(2) C(3) C(4) Fe(1) -59.6(5)
C(2) C(3) C(4) C(5) -0.1(6)
Fe(1) C(4) C(5) C(1) 58.4(5)
C(3) C(4) C(5) Fe(1) -60.0(5)
C(3) C(4) C(5) C(1) -1.6(8)
Fe(1) C(10) C(11) C(12) 58.5(5)
Fe(1) C(10) C(14) C(13) -59.3(5)
P(2) C(10) C(11) Fe(1) 121.9(5)
P(2) C(10) C(11) C(12) -179.5(5)
P(2) C(10) C(14) Fe(1) -121.1(5)
P(2) C(10) C(14) C(13) 179.6(5)
C(11) C(10) C(14) Fe(1) 61.0(4)
C(11) C(10) C(14) C(13) 1.7(7)
C(14) C(10) C(11) Fe(1) -60.3(4)
C(14) C(10) C(11) C(12) -1.7(7)
Fe(1) C(11) C(12) C(13) 59.3(5)
C(10) C(11) C(12) Fe(1) -58.1(4)
C(10) C(11) C(12) C(13) 1.2(8)
Fe(1) C(12) C(13) C(14) 59.6(4)
C(11) C(12) C(13) Fe(1) -59.7(5)
C(11) C(12) C(13) C(14) -0.1(6)
Fe(1) C(13) C(14) C(10) 59.8(5)
C(12) C(13) C(14) Fe(1) -60.8(5)
C(12) C(13) C(14) C(10) -1.0(8)
P(3) C(20) C(21) C(22) 175.3(5)
P(3) C(20) C(25) C(24) -176.6(5)
C(21) C(20) C(25) C(24) 0.1(8)
C(25) C(20) C(21) C(22) -1.5(10)
C(20) C(21) C(22) C(23) 1.6(10)
C(21) C(22) C(23) C(24) -0.3(8)
C(22) C(23) C(24) C(25) -1.2(11)
C(23) C(24) C(25) C(20) 1.3(10)
P(3) C(26) C(27) C(28) 177.3(6)
P(3) C(26) C(31) C(30) -177.0(7)
C(27) C(26) C(31) C(30) 2.4(13)
C(31) C(26) C(27) C(28) -2.1(12)
C(26) C(27) C(28) C(29) 0.7(12)
C(27) C(28) C(29) C(30) 0.6(13)
C(28) C(29) C(30) C(31) -0.4(11)
C(29) C(30) C(31) C(26) -1.1(14)
P(4) C(33) C(34) C(35) -172.4(6)
P(4) C(33) C(38) C(37) 173.5(6)
C(34) C(33) C(38) C(37) -3.3(11)
C(38) C(33) C(34) C(35) 4.2(11)
C(33) C(34) C(35) C(36) -3.0(12)
C(34) C(35) C(36) C(37) 0.8(12)
C(35) C(36) C(37) C(38) 0.1(9)
C(36) C(37) C(38) C(33) 1.2(12)
P(4) C(39) C(40) C(41) -175.6(7)
P(4) C(39) C(44) C(43) 176.4(7)
C(40) C(39) C(44) C(43) -2.5(12)
C(44) C(39) C(40) C(41) 3.3(13)
C(39) C(40) C(41) C(42) -2.6(15)
C(40) C(41) C(42) C(43) 1.0(15)
C(41) C(42) C(43) C(44) -0.4(12)
C(42) C(43) C(44) C(39) 1.2(14)
